data_2101760
loop_
_publ_author_name
'Marsh, R. E.'

_publ_section_title
;
 The perils of <i>Cc</i> revisited
;
_journal_issue 2
_journal_name_full 'Acta Crystallographica Section B'
_journal_page_first 317
_journal_page_last 322
_journal_paper_doi 10.1107/S010876819601381X
_journal_volume 53
_journal_year 1997
_chemical_formula_moiety 'C44 H80 Si5'
_chemical_formula_sum 'C44 H80 Si5'
_space_group_IT_number 15
_symmetry_cell_setting monoclinic
_symmetry_space_group_name_Hall '-C 2yc'
_symmetry_space_group_name_H-M 'C 1 2/c 1'
_audit_creation_method CSD-QUEST3D-V5
_cell_angle_alpha 90
_cell_angle_beta 114.49(2)
_cell_angle_gamma 90
_cell_formula_units_Z 8
_cell_length_a 32.228(13)
_cell_length_b 16.373(6)
_cell_length_c 20.689(5)
_cell_volume 9935(6)
_cod_data_source_file an0533.cif
_cod_data_source_block CSD_CIF_MIF_KEZGOL01
_cod_depositor_comments
;

  Added moiety chemical formula from Marsh (1997) paper. The summary
  chemical formula is calculated from moiety formula using 'AdHocParser'
  (svn://www.crystallography.net/cod-tools/trunk/Formulae/AdHocParser.yp,
  revision 1441.)

  Andrius Merkys
  2013-11-06
;
_cod_original_sg_symbol_H-M 'C 2/c'
_cod_database_code 2101760

loop_
_symmetry_equiv_pos_as_xyz
x,y,z
-x,y,1/2-z
1/2+x,1/2+y,z
1/2-x,1/2+y,1/2-z
-x,-y,-z
x,-y,-1/2+z
-1/2-x,-1/2-y,-z
-1/2+x,-1/2-y,-1/2+z

loop_
_atom_site_label
_atom_site_fract_x
_atom_site_fract_y
_atom_site_fract_z
_atom_site_type_symbol
Si1 .3666 .0354 .4850 Si
Si2 .4085 .1468 .5565 Si
Si3 .3924 .1938 .4406 Si
Si4 .3194 .1328 .4032 Si
Si5 .4134 .0604 .4258 Si
C1 .3524 -.0707 .5088 C
C2 .3442 -.1361 .4604 C
C3 .3381 -.2148 .4804 C
C4 .3379 -.2314 .5458 C
C5 .3446 -.1668 .5930 C
C6 .3517 -.0872 .5757 C
C7 .3417 -.1222 .3853 C
C8 .3322 -.3202 .5676 C
C9 .3562 -.0204 .6287 C
C10 .4710 .1232 .6143 C
C11 .3837 .2165 .6074 C
C12 .2742 .1780 .4318 C
C13 .2964 .1012 .3052 C
C14 .4118 .2934 .4126 C
C15 .3874 .3658 .4080 C
C16 .4034 .4390 .3900 C
C17 .4412 .4421 .3766 C
C18 .4647 .3696 .3788 C
C19 .4504 .2965 .3970 C
C20 .3450 .3695 .4225 C
C21 .4560 .5250 .3544 C
C22 .4775 .2196 .3944 C
C23 .2975 -.1612 .3285 C
C24 .3850 -.1573 .3810 C
C25 .3751 -.3658 .5820 C
C26 .3236 -.3217 .6336 C
C27 .2916 -.3578 .5132 C
C28 .3088 -.0068 .6318 C
C29 .3947 -.0414 .7032 C
C30 .4826 .0394 .6406 C
C31 .5016 .1880 .6240 C
C32 .3900 .1860 .6790 C
C33 .3998 .3000 .6110 C
C34 .2376 .2316 .3780 C
C35 .2508 .1108 .4540 C
C36 .2512 .0556 .2807 C
C37 .2932 .1760 .2586 C
C38 .3498 .4342 .4780 C
C39 .3048 .3902 .3554 C
C40 .5002 .5386 .3944 C
C41 .4318 .5914 .3648 C
C42 .4494 .5239 .2888 C
C43 .4729 .2032 .3218 C
C44 .5268 .2296 .4421 C

loop_
_atom_type_symbol
C
Si
